data_9001646
loop_
_publ_author_name
'Ni, Y.'
'Hughes, J. M.'
'Mariano, A. N.'

_publ_section_title
;
 Crystal chemistry of the monazite and xenotime structures
;
_journal_name_full 'American Mineralogist'
_journal_page_first 21
_journal_page_last 26
_journal_volume 80
_journal_year 1995
_chemical_formula_sum 'Ce O4 P'
_chemical_name_mineral Monazite-(Ce)
_space_group_IT_number 14
_symmetry_space_group_name_Hall '-P 2yn'
_symmetry_space_group_name_H-M 'P 1 21/n 1'
_cell_angle_alpha 90
_cell_angle_beta 103.38
_cell_angle_gamma 90
_cell_length_a 6.7902
_cell_length_b 7.0203
_cell_length_c 6.4674
_cell_formula_units_Z 4
_cell_volume 299.928
_database_code_amcsd 0001698
_exptl_crystal_density_diffrn 5.206
_cod_original_formula_sum 'Ce P O4'
_cod_database_code 9001646

loop_
_space_group_symop_operation_xyz
x,y,z
1/2+x,1/2-y,1/2+z
1/2-x,1/2+y,1/2-z
-x,-y,-z

loop_
_atom_site_label
_atom_site_fract_x
_atom_site_fract_y
_atom_site_fract_z
_atom_site_U_iso_or_equiv
Ce 0.28152 0.15929 0.10006 0.00417
P 0.30480 0.16300 0.61210 0.00393
O1 0.25010 0.00680 0.44500 0.00798
O2 0.38140 0.33070 0.49750 0.00874
O3 0.47420 0.10700 0.80370 0.00925
O4 0.12740 0.21530 0.71040 0.00798

loop_
_cod_related_entry_id
_cod_related_entry_database
_cod_related_entry_code
1 AMCSD 0001698
